data_8105717
loop_
_publ_author_name
'Zhang, Jingxiao'
'Hu, Xiangjie'
'Liu, Xianghui'
'He, Yifan'

_publ_section_title
;
 The crystal structure of
 (E)-1-ferrocenyl-3-(4-isopropylphenyl)prop-2-en-1-one, C22H22FeO
;
_journal_issue 3
_journal_name_full 'Zeitschrift f\"ur Kristallographie - New Crystal Structures'
_journal_page_first 437
_journal_page_last 439
_journal_paper_doi 10.1515/ncrs-2022-0063
_journal_volume 237
_journal_year 2022
_chemical_formula_moiety 'C22 H22 Fe O'
_chemical_formula_sum 'C22 H22 Fe O'
_chemical_formula_weight 358.24
_space_group_crystal_system monoclinic
_space_group_IT_number 4
_space_group_name_Hall 'P 2yb'
_space_group_name_H-M_alt 'P 1 21 1'
_atom_sites_solution_hydrogens geom
_cell_angle_alpha 90
_cell_angle_beta 97.876(10)
_cell_angle_gamma 90
_cell_formula_units_Z 2
_cell_length_a 10.204(3)
_cell_length_b 5.7956(16)
_cell_length_c 14.591(4)
_cell_measurement_reflns_used 1030
_cell_measurement_temperature 170
_cell_measurement_theta_max 26.271
_cell_measurement_theta_min 2.61
_cell_volume 854.7(4)
_computing_cell_refinement 'SAINT V8.40A (?, 2016) [1]'
_computing_data_reduction 'SAINT V8.40A (?, 2016) [1]'
_computing_molecular_graphics 'Olex2 (Dolomanov et al., 2009) [2]'
_computing_publication_material 'Olex2 (Dolomanov et al., 2009) [2]'
_computing_structure_refinement 'ShelXL (Sheldrick, 2015) [3]'
_computing_structure_solution 'XT (Sheldrick, 2015) [4]'
_diffrn_ambient_temperature 170.0
_diffrn_measured_fraction_theta_full 0.990
_diffrn_measured_fraction_theta_max 0.984
_diffrn_measurement_device_type 'Bruker APEX-II CCD'
_diffrn_measurement_method '\f and \w scans'
_diffrn_radiation_type MoK\a
_diffrn_radiation_wavelength 0.71073
_diffrn_reflns_av_R_equivalents 0.0741
_diffrn_reflns_av_unetI/netI 0.1446
_diffrn_reflns_Laue_measured_fraction_full 0.990
_diffrn_reflns_Laue_measured_fraction_max 0.984
_diffrn_reflns_limit_h_max 10
_diffrn_reflns_limit_h_min -12
_diffrn_reflns_limit_k_max 7
_diffrn_reflns_limit_k_min -7
_diffrn_reflns_limit_l_max 17
_diffrn_reflns_limit_l_min -18
_diffrn_reflns_number 4779
_diffrn_reflns_point_group_measured_fraction_full 0.885
_diffrn_reflns_point_group_measured_fraction_max 0.856
_diffrn_reflns_theta_full 25.242
_diffrn_reflns_theta_max 26.416
_diffrn_reflns_theta_min 2.015
_diffrn_standards_number 0
_exptl_absorpt_coefficient_mu 0.887
_exptl_absorpt_correction_T_max 0.7454
_exptl_absorpt_correction_T_min 0.4973
_exptl_absorpt_correction_type multi-scan
_exptl_absorpt_process_details
'SADABS-2016/2 (Bruker,2016/2) was used for absorption correction. wR2(int) was 0.1175 before and 0.0694 after correction. The Ratio of minimum to maximum transmission is 0.6672. The \l/2 correction factor is Not present.'
_exptl_crystal_colour red
_exptl_crystal_colour_primary red
_exptl_crystal_density_diffrn 1.392
_exptl_crystal_description needle
_exptl_crystal_F_000 376
_exptl_crystal_size_max 0.12
_exptl_crystal_size_mid 0.08
_exptl_crystal_size_min 0.03
_refine_diff_density_max 0.456
_refine_diff_density_min -0.875
_refine_diff_density_rms 0.113
_refine_ls_abs_structure_details
;
 Flack x determined using 546 quotients [(I+)-(I-)]/[(I+)+(I-)]
 (Parsons, Flack and Wagner, Acta Cryst. B69 (2013) 249-259).
;
_refine_ls_abs_structure_Flack 0.12(4)
_refine_ls_extinction_coef .
_refine_ls_extinction_method none
_refine_ls_goodness_of_fit_ref 1.032
_refine_ls_hydrogen_treatment constr
_refine_ls_matrix_type full
_refine_ls_number_parameters 189
_refine_ls_number_reflns 3020
_refine_ls_number_restraints 1
_refine_ls_restrained_S_all 1.032
_refine_ls_R_factor_all 0.1194
_refine_ls_R_factor_gt 0.0676
_refine_ls_shift/su_max 0.000
_refine_ls_shift/su_mean 0.000
_refine_ls_structure_factor_coef Fsqd
_refine_ls_weighting_details 'w=1/[\s^2^(Fo^2^)+(0.0589P)^2^] where P=(Fo^2^+2Fc^2^)/3'
_refine_ls_weighting_scheme calc
_refine_ls_wR_factor_gt 0.1359
_refine_ls_wR_factor_ref 0.1647
_reflns_Friedel_coverage 0.577
_reflns_Friedel_fraction_full 0.754
_reflns_Friedel_fraction_max 0.698
_reflns_number_gt 2006
_reflns_number_total 3020
_reflns_threshold_expression 'I > 2\s(I)'
_cod_data_source_file suppl_j_ncrs-2022-0063_suppl.cif
_cod_data_source_block mo_2021132_0m
_cod_database_code 8105717
_shelx_space_group_comment
;
The symmetry employed for this shelxl refinement is uniquely defined
by the following loop, which should always be used as a source of
symmetry information in preference to the above space-group names.
They are only intended as comments.
;
_shelx_estimated_absorpt_t_max 0.974
_shelx_estimated_absorpt_t_min 0.901
_olex2_refinement_description
;
1. Fixed Uiso
 At 1.2 times of:
  All C(H) groups
 At 1.5 times of:
  All C(H,H,H) groups
2.a Ternary CH refined with riding coordinates:
 C20(H20)
2.b Aromatic/amide H refined with riding coordinates:
 C13(H13), C5(H5), C2(H2), C3(H3), C4(H4), C12(H12), C19(H19), C18(H18),
 C16(H16), C15(H15), C8(H8), C7(H7), C6(H6), C10(H10), C9(H9)
2.c Fitted pentagon refined as free rotating group:
 C5(C1,C2,C3,C4), C8(C7,C6,C10,C9)
2.d Fitted hexagon refined as free rotating group:
 C19(C18,C17,C16,C15,C14)
2.e Idealised Me refined as rotating group:
 C21(H21A,H21B,H21C), C22(H22A,H22B,H22C)
;
_olex2_submission_special_instructions 'No special instructions were received'

loop_
_space_group_symop_operation_xyz
'x, y, z'
'-x, y+1/2, -z'

loop_
_atom_site_label
_atom_site_type_symbol
_atom_site_fract_x
_atom_site_fract_y
_atom_site_fract_z
_atom_site_U_iso_or_equiv
_atom_site_adp_type
_atom_site_occupancy
_atom_site_site_symmetry_order
_atom_site_calc_flag
_atom_site_refinement_flags_posn
_atom_site_refinement_flags_adp
_atom_site_refinement_flags_occupancy
_atom_site_disorder_assembly
_atom_site_disorder_group
C1 C 0.8412(7) 0.3029(12) 0.4418(3) 0.025(2) Uani 1 1 d G . . . .
C2 C 0.8293(7) 0.1697(10) 0.3594(4) 0.027(2) Uani 1 1 d G . . . .
H2 H 0.801942 0.013134 0.353334 0.033 Uiso 1 1 calc R . . . .
C3 C 0.8654(7) 0.3117(13) 0.2876(3) 0.031(3) Uani 1 1 d G . . . .
H3 H 0.866538 0.266769 0.225079 0.037 Uiso 1 1 calc R . . . .
C4 C 0.8997(7) 0.5326(11) 0.3256(5) 0.035(3) Uani 1 1 d G . . . .
H4 H 0.927701 0.661446 0.293038 0.042 Uiso 1 1 calc R . . . .
C5 C 0.8847(8) 0.5272(10) 0.4209(4) 0.028(3) Uani 1 1 d . . . . .
H5 H 0.900906 0.651735 0.463294 0.033 Uiso 1 1 calc R . . . .
C6 C 0.5870(8) 0.6932(12) 0.2765(5) 0.036(3) Uani 1 1 d G . . . .
H6 H 0.614039 0.817307 0.240885 0.043 Uiso 1 1 calc R . . . .
C7 C 0.5483(8) 0.4701(14) 0.2428(4) 0.054(3) Uani 1 1 d G . . . .
H7 H 0.544871 0.418723 0.180717 0.065 Uiso 1 1 calc R . . . .
C8 C 0.5157(8) 0.3373(11) 0.3183(6) 0.047(3) Uani 1 1 d . . . . .
H8 H 0.486557 0.181432 0.315528 0.057 Uiso 1 1 calc R . . . .
C9 C 0.5342(7) 0.4783(14) 0.3986(5) 0.047(3) Uani 1 1 d G . . . .
H9 H 0.519686 0.433362 0.459013 0.057 Uiso 1 1 calc R . . . .
C10 C 0.5783(7) 0.6983(12) 0.3728(5) 0.033(3) Uani 1 1 d G . . . .
H10 H 0.598473 0.826355 0.412881 0.040 Uiso 1 1 calc R . . . .
C11 C 0.8016(10) 0.2197(19) 0.5311(6) 0.028(2) Uani 1 1 d . . . . .
C12 C 0.8015(10) 0.3941(17) 0.6042(6) 0.032(3) Uani 1 1 d . . . . .
H12 H 0.831308 0.546075 0.594138 0.039 Uiso 1 1 calc R . . . .
C13 C 0.7602(10) 0.3417(17) 0.6848(6) 0.027(2) Uani 1 1 d . . . . .
H13 H 0.725369 0.191130 0.690636 0.033 Uiso 1 1 calc R . . . .
C14 C 0.7636(6) 0.4963(9) 0.7658(3) 0.023(2) Uani 1 1 d G . . . .
C15 C 0.7090(6) 0.4192(9) 0.8425(4) 0.027(2) Uani 1 1 d G . . . .
H15 H 0.666868 0.272772 0.841092 0.032 Uiso 1 1 calc R . . . .
C16 C 0.7159(6) 0.5563(11) 0.9211(3) 0.033(3) Uani 1 1 d G . . . .
H16 H 0.678587 0.503617 0.973539 0.040 Uiso 1 1 calc R . . . .
C17 C 0.7775(7) 0.7705(10) 0.9232(3) 0.026(2) Uani 1 1 d G . . . .
C18 C 0.8321(6) 0.8476(8) 0.8465(4) 0.029(2) Uani 1 1 d G . . . .
H18 H 0.874224 0.994027 0.847904 0.035 Uiso 1 1 calc R . . . .
C19 C 0.8252(6) 0.7105(10) 0.7678(3) 0.031(3) Uani 1 1 d . . . . .
H19 H 0.862507 0.763186 0.715456 0.037 Uiso 1 1 calc R . . . .
C20 C 0.7887(10) 0.924(3) 1.0111(6) 0.035(3) Uani 1 1 d . . . . .
H20 H 0.826183 1.075273 0.994796 0.042 Uiso 1 1 calc R . . . .
C21 C 0.6571(10) 0.973(3) 1.0426(7) 0.048(3) Uani 1 1 d . . . . .
H21A H 0.598545 1.047266 0.992381 0.072 Uiso 1 1 calc GR . . . .
H21B H 0.669905 1.075368 1.096489 0.072 Uiso 1 1 calc GR . . . .
H21C H 0.617178 0.827768 1.059448 0.072 Uiso 1 1 calc GR . . . .
C22 C 0.8871(14) 0.818(2) 1.0870(8) 0.055(4) Uani 1 1 d . . . . .
H22A H 0.851598 0.672062 1.107247 0.083 Uiso 1 1 calc GR . . . .
H22B H 0.902200 0.924403 1.139566 0.083 Uiso 1 1 calc GR . . . .
H22C H 0.970835 0.788607 1.063321 0.083 Uiso 1 1 calc GR . . . .
Fe1 Fe 0.70803(13) 0.4484(3) 0.34352(8) 0.0253(4) Uani 1 1 d . . . . .
O1 O 0.7700(7) 0.0189(11) 0.5397(4) 0.0334(19) Uani 1 1 d . . . . .

loop_
_atom_site_aniso_label
_atom_site_aniso_U_11
_atom_site_aniso_U_22
_atom_site_aniso_U_33
_atom_site_aniso_U_23
_atom_site_aniso_U_13
_atom_site_aniso_U_12
Fe1 0.0249(7) 0.0286(7) 0.0218(6) -0.0022(9) 0.0013(5) 0.0013(10)
O1 0.047(5) 0.029(5) 0.025(3) -0.002(3) 0.008(3) -0.005(3)
C13 0.027(6) 0.029(6) 0.025(5) 0.000(4) 0.002(4) -0.001(4)
C11 0.028(6) 0.034(6) 0.023(5) 0.001(5) 0.002(4) 0.003(5)
C5 0.025(6) 0.036(7) 0.023(5) -0.002(5) 0.002(4) -0.002(5)
C1 0.027(6) 0.023(6) 0.025(5) -0.004(5) 0.003(5) -0.004(5)
C2 0.022(6) 0.037(6) 0.024(5) 0.001(5) 0.006(4) 0.000(5)
C3 0.034(7) 0.035(6) 0.022(5) 0.001(5) 0.002(5) -0.004(5)
C4 0.033(7) 0.047(8) 0.027(5) -0.003(5) 0.004(5) -0.008(5)
C12 0.041(7) 0.025(7) 0.030(5) 0.001(5) 0.002(4) -0.004(4)
C20 0.043(6) 0.040(7) 0.023(4) 0.000(6) 0.004(4) 0.019(7)
C19 0.035(7) 0.032(6) 0.026(5) -0.005(5) 0.005(5) 0.001(5)
C18 0.036(6) 0.025(5) 0.027(5) -0.002(4) 0.005(5) -0.005(4)
C17 0.031(6) 0.033(6) 0.014(4) 0.005(4) 0.003(4) 0.002(5)
C16 0.037(7) 0.039(6) 0.024(5) -0.001(5) 0.008(5) -0.008(5)
C15 0.038(5) 0.018(5) 0.025(4) -0.001(5) 0.005(3) 0.000(5)
C14 0.021(5) 0.028(7) 0.021(4) 0.000(4) 0.003(3) -0.005(4)
C21 0.060(7) 0.051(8) 0.037(5) -0.007(8) 0.025(5) 0.007(8)
C8 0.043(8) 0.023(6) 0.074(9) -0.003(6) -0.002(7) -0.003(5)
C7 0.044(7) 0.054(8) 0.056(6) -0.022(9) -0.019(5) 0.021(8)
C6 0.048(8) 0.023(6) 0.036(6) -0.001(5) 0.006(5) 0.006(5)
C10 0.037(7) 0.028(6) 0.035(6) -0.005(5) 0.006(5) 0.000(5)
C9 0.035(6) 0.053(8) 0.056(6) 0.010(8) 0.014(5) 0.012(7)
C22 0.069(9) 0.061(8) 0.030(6) -0.017(6) -0.011(6) 0.016(7)

loop_
_atom_type_symbol
_atom_type_description
_atom_type_scat_dispersion_real
_atom_type_scat_dispersion_imag
_atom_type_scat_source
C C 0.0033 0.0016 'International Tables Vol C Tables 4.2.6.8 and 6.1.1.4'
H H 0.0000 0.0000 'International Tables Vol C Tables 4.2.6.8 and 6.1.1.4'
Fe Fe 0.3463 0.8444 'International Tables Vol C Tables 4.2.6.8 and 6.1.1.4'
O O 0.0106 0.0060 'International Tables Vol C Tables 4.2.6.8 and 6.1.1.4'

loop_
_geom_angle_atom_site_label_1
_geom_angle_atom_site_label_2
_geom_angle_atom_site_label_3
_geom_angle
_geom_angle_site_symmetry_1
_geom_angle_site_symmetry_3
C5 Fe1 C3 68.15(16) . .
C5 Fe1 C4 40.42(13) . .
C5 Fe1 C8 156.9(3) . .
C5 Fe1 C10 105.9(2) . .
C5 Fe1 C9 120.6(3) . .
C1 Fe1 C5 40.91(12) . .
C1 Fe1 C2 41.07(13) . .
C1 Fe1 C3 68.59(16) . .
C1 Fe1 C4 68.41(16) . .
C1 Fe1 C8 122.0(3) . .
C1 Fe1 C7 158.3(3) . .
C1 Fe1 C6 159.2(3) . .
C1 Fe1 C10 122.6(3) . .
C1 Fe1 C9 106.9(3) . .
C2 Fe1 C5 68.70(15) . .
C2 Fe1 C3 40.66(13) . .
C2 Fe1 C4 68.25(16) . .
C2 Fe1 C8 108.9(3) . .
C2 Fe1 C7 123.0(3) . .
C2 Fe1 C6 158.1(3) . .
C2 Fe1 C10 160.3(3) . .
C2 Fe1 C9 124.7(3) . .
C3 Fe1 C4 40.28(12) . .
C8 Fe1 C3 126.0(3) . .
C8 Fe1 C4 161.9(3) . .
C8 Fe1 C9 40.50(13) . .
C7 Fe1 C5 160.1(3) . .
C7 Fe1 C3 109.1(3) . .
C7 Fe1 C4 124.8(3) . .
C7 Fe1 C8 40.60(13) . .
C7 Fe1 C10 68.38(16) . .
C7 Fe1 C9 68.26(17) . .
C6 Fe1 C5 122.7(3) . .
C6 Fe1 C3 122.1(3) . .
C6 Fe1 C4 107.2(3) . .
C6 Fe1 C8 68.35(17) . .
C6 Fe1 C7 40.71(13) . .
C6 Fe1 C10 40.68(13) . .
C6 Fe1 C9 68.31(16) . .
C10 Fe1 C3 156.6(3) . .
C10 Fe1 C4 120.6(3) . .
C10 Fe1 C8 68.24(16) . .
C10 Fe1 C9 40.55(12) . .
C9 Fe1 C3 162.0(3) . .
C9 Fe1 C4 155.9(3) . .
C12 C13 H13 117.0 . .
C12 C13 C14 126.1(9) . .
C14 C13 H13 117.0 . .
O1 C11 C1 120.3(9) . .
O1 C11 C12 123.8(9) . .
C12 C11 C1 116.0(9) . .
Fe1 C5 H5 126.2 . .
C1 C5 Fe1 68.7(3) . .
C1 C5 H5 126.0 . .
C1 C5 C4 108.0 . .
C4 C5 Fe1 70.7(3) . .
C4 C5 H5 126.0 . .
C11 C1 Fe1 121.2(6) . .
C5 C1 Fe1 70.4(3) . .
C5 C1 C11 127.7(6) . .
C5 C1 C2 108.0 . .
C2 C1 Fe1 69.8(3) . .
C2 C1 C11 124.1(6) . .
Fe1 C2 H2 125.7 . .
C1 C2 Fe1 69.1(2) . .
C1 C2 H2 126.0 . .
C1 C2 C3 108.0 . .
C3 C2 Fe1 70.8(3) . .
C3 C2 H2 126.0 . .
Fe1 C3 H3 126.8 . .
C2 C3 Fe1 68.6(3) . .
C2 C3 H3 126.0 . .
C4 C3 Fe1 70.2(3) . .
C4 C3 C2 108.0 . .
C4 C3 H3 126.0 . .
Fe1 C4 H4 127.1 . .
C5 C4 Fe1 68.9(2) . .
C5 C4 H4 126.0 . .
C3 C4 Fe1 69.5(3) . .
C3 C4 C5 108.0 . .
C3 C4 H4 126.0 . .
C13 C12 C11 120.9(9) . .
C13 C12 H12 119.5 . .
C11 C12 H12 119.5 . .
C17 C20 H20 107.0 . .
C21 C20 H20 107.0 . .
C21 C20 C17 113.1(9) . .
C21 C20 C22 112.5(9) . .
C22 C20 H20 107.0 . .
C22 C20 C17 109.8(10) . .
C18 C19 H19 120.0 . .
C18 C19 C14 120.0 . .
C14 C19 H19 120.0 . .
C19 C18 H18 120.0 . .
C19 C18 C17 120.0 . .
C17 C18 H18 120.0 . .
C18 C17 C20 119.3(6) . .
C16 C17 C20 120.7(6) . .
C16 C17 C18 120.0 . .
C17 C16 H16 120.0 . .
C17 C16 C15 120.0 . .
C15 C16 H16 120.0 . .
C16 C15 H15 120.0 . .
C14 C15 C16 120.0 . .
C14 C15 H15 120.0 . .
C19 C14 C13 121.3(5) . .
C15 C14 C13 118.7(5) . .
C15 C14 C19 120.0 . .
C20 C21 H21A 109.5 . .
C20 C21 H21B 109.5 . .
C20 C21 H21C 109.5 . .
H21A C21 H21B 109.5 . .
H21A C21 H21C 109.5 . .
H21B C21 H21C 109.5 . .
Fe1 C8 H8 126.3 . .
C7 C8 Fe1 69.4(3) . .
C7 C8 H8 126.0 . .
C7 C8 C9 108.0 . .
C9 C8 Fe1 69.8(3) . .
C9 C8 H8 126.0 . .
Fe1 C7 H7 126.0 . .
C8 C7 Fe1 70.0(3) . .
C8 C7 H7 126.0 . .
C8 C7 C6 108.0 . .
C6 C7 Fe1 69.5(3) . .
C6 C7 H7 126.0 . .
Fe1 C6 H6 125.9 . .
C7 C6 Fe1 69.8(3) . .
C7 C6 H6 126.0 . .
C7 C6 C10 108.0 . .
C10 C6 Fe1 69.9(3) . .
C10 C6 H6 126.0 . .
Fe1 C10 H10 126.2 . .
C6 C10 Fe1 69.4(3) . .
C6 C10 H10 126.0 . .
C6 C10 C9 108.0 . .
C9 C10 Fe1 70.0(3) . .
C9 C10 H10 126.0 . .
Fe1 C9 H9 126.4 . .
C8 C9 Fe1 69.7(3) . .
C8 C9 H9 126.0 . .
C10 C9 Fe1 69.5(3) . .
C10 C9 C8 108.0 . .
C10 C9 H9 126.0 . .
C20 C22 H22A 109.5 . .
C20 C22 H22B 109.5 . .
C20 C22 H22C 109.5 . .
H22A C22 H22B 109.5 . .
H22A C22 H22C 109.5 . .
H22B C22 H22C 109.5 . .

loop_
_geom_bond_atom_site_label_1
_geom_bond_atom_site_label_2
_geom_bond_distance
_geom_bond_site_symmetry_2
Fe1 C5 2.043(7) .
Fe1 C1 2.020(7) .
Fe1 C2 2.029(7) .
Fe1 C3 2.058(7) .
Fe1 C4 2.067(7) .
Fe1 C8 2.050(8) .
Fe1 C7 2.043(7) .
Fe1 C6 2.040(7) .
Fe1 C10 2.046(7) .
Fe1 C9 2.052(7) .
O1 C11 1.219(12) .
C13 H13 0.9500 .
C13 C12 1.338(13) .
C13 C14 1.479(10) .
C11 C1 1.496(11) .
C11 C12 1.470(13) .
C5 H5 0.9500 .
C5 C1 1.4200 .
C5 C4 1.4200 .
C1 C2 1.4200 .
C2 H2 0.9500 .
C2 C3 1.4200 .
C3 H3 0.9500 .
C3 C4 1.4200 .
C4 H4 0.9500 .
C12 H12 0.9500 .
C20 H20 1.0000 .
C20 C17 1.552(12) .
C20 C21 1.505(13) .
C20 C22 1.519(14) .
C19 H19 0.9500 .
C19 C18 1.3900 .
C19 C14 1.3900 .
C18 H18 0.9500 .
C18 C17 1.3900 .
C17 C16 1.3900 .
C16 H16 0.9500 .
C16 C15 1.3900 .
C15 H15 0.9500 .
C15 C14 1.3900 .
C21 H21A 0.9800 .
C21 H21B 0.9800 .
C21 H21C 0.9800 .
C8 H8 0.9500 .
C8 C7 1.4200 .
C8 C9 1.4200 .
C7 H7 0.9500 .
C7 C6 1.4200 .
C6 H6 0.9500 .
C6 C10 1.4200 .
C10 H10 0.9500 .
C10 C9 1.4200 .
C9 H9 0.9500 .
C22 H22A 0.9800 .
C22 H22B 0.9800 .
C22 H22C 0.9800 .
